data_8103638
loop_
_publ_author_name
'de Jong, B.H.W.S.'
'Super, H.T.J.'
'Nachtegaal, G.'
'Spek, A.L.'
'Frijhoff, R.M.'

_publ_section_title
;
 Mixed alkali systems: Dietzel's theorem, X-ray structure, hygroscopicity,
 and 29-Si MAS NMR of Na Rb Si2 O5 and Na Cs Si2 O5
;
_journal_name_full 'Zeitschrift fuer Kristallographie (149,1979-)'
_journal_page_first 347
_journal_page_last 405
_journal_volume 215
_journal_year 2000
_chemical_formula_sum 'Na O5 Rb Si2'
_chemical_name_systematic 'Na Rb (Si2 O5)'
_space_group_IT_number 14
_symmetry_space_group_name_Hall '-P 2ybc'
_symmetry_space_group_name_H-M 'P 1 21/c 1'
_cell_angle_alpha 90
_cell_angle_beta 90.908
_cell_angle_gamma 90
_cell_formula_units_Z 4
_cell_length_a 4.857
_cell_length_b 13.5403
_cell_length_c 7.7328
_cell_volume 508.486
_citation_journal_id_ASTM ZEKRDZ
_cod_data_source_file deJong_ZEKRDZ_2000_815.cif
_cod_data_source_block Na1O5Rb1Si2
_cod_original_cell_volume 508.4856
_cod_original_formula_sum 'Na1 O5 Rb1 Si2'
_cod_database_code 8103638

loop_
_symmetry_equiv_pos_as_xyz
x,y,z
-x,y+1/2,-z+1/2
-x,-y,-z
x,-y-1/2,z-1/2

loop_
_atom_site_label
_atom_site_type_symbol
_atom_site_fract_x
_atom_site_fract_y
_atom_site_fract_z
_atom_site_occupancy
_atom_site_U_iso_or_equiv
O2 O-2 0.727 0.2421 0.5001 1 0.0
O1 O-2 0.241 0.0679 0.9061 1 0.0
O5 O-2 0.255 -0.0709 0.6687 1 0.0
Si2 Si+4 0.7943 0.1314 0.5207 1 0.0
O4 O-2 0.119 0.1102 0.5747 1 0.0
Na1 Na+1 0.77 0.408 0.4641 1 0.0
O3 O-2 0.624 0.0725 0.6667 1 0.0
Si1 Si+4 0.2985 0.0452 0.712 1 0.0
Rb1 Rb+1 0.2771 0.19654 0.2172 1 0.0
